data_7101526
loop_
_publ_author_name
'Barry A. Blight'
'James A. Wisner'
M.C.Jennings

_publ_section_title ' Synthesis of a [2]Rotaxane Through First- and Second-Sphere Coordiantion'
_journal_issue 44
_journal_name_full 'Chemical Communications'
_journal_paper_doi 10.1039/b610243c
_journal_year 2006
_chemical_formula_moiety 'C68 H80 N4 O4, C40 H54 Cl2 N2 O2 Pd, 2(C6 H14 O), 2(C H Cl3)'
_chemical_formula_sum 'C122 H164 Cl8 N6 O8 Pd'
_chemical_formula_weight 2232.59
_chemical_name_systematic
;
?
;
_space_group_IT_number 2
_space_group_name_Hall '-P 1'
_space_group_name_H-M_alt 'P -1'
_symmetry_cell_setting triclinic
_symmetry_space_group_name_Hall '-P 1'
_symmetry_space_group_name_H-M 'P -1'
_atom_sites_solution_hydrogens geom
_atom_sites_solution_primary heavy
_atom_sites_solution_secondary difmap
_audit_creation_method SHELXL-97
_cell_angle_alpha 107.1130(10)
_cell_angle_beta 100.243(2)
_cell_angle_gamma 113.611(2)
_cell_formula_units_Z 2
_cell_length_a 17.2816(4)
_cell_length_b 20.3272(8)
_cell_length_c 20.7318(9)
_cell_measurement_reflns_used 9988
_cell_measurement_temperature 150(2)
_cell_measurement_theta_max 26.02
_cell_measurement_theta_min 1.70
_cell_volume 6003.1(4)
_computing_cell_refinement 'DENZO-SMN (Otwinowski & Minor, 1997)'
_computing_data_collection 'COLLECT (Nonius, 1997-2001)'
_computing_data_reduction DENZO-SMN
_computing_molecular_graphics 'SHELXTL/PC (Sheldrick, 2001)'
_computing_publication_material SHELXTL/PC
_computing_structure_refinement 'SHELXL-97 (Sheldrick, 1997)'
_computing_structure_solution 'SHELXS-97 (Sheldrick, 1997)'
_diffrn_ambient_temperature 150(2)
_diffrn_measured_fraction_theta_full 0.980
_diffrn_measured_fraction_theta_max 0.980
_diffrn_measurement_device_type 'Nonius Kappa-CCD'
_diffrn_measurement_method '\f scans, and \w scans with \k offsets'
_diffrn_radiation_monochromator graphite
_diffrn_radiation_source 'fine-focus sealed tube'
_diffrn_radiation_type MoK\a
_diffrn_radiation_wavelength 0.71073
_diffrn_reflns_av_R_equivalents 0.051
_diffrn_reflns_av_sigmaI/netI 0.0773
_diffrn_reflns_limit_h_max 20
_diffrn_reflns_limit_h_min -19
_diffrn_reflns_limit_k_max 24
_diffrn_reflns_limit_k_min -24
_diffrn_reflns_limit_l_max 24
_diffrn_reflns_limit_l_min -23
_diffrn_reflns_number 39451
_diffrn_reflns_theta_full 25.03
_diffrn_reflns_theta_max 25.03
_diffrn_reflns_theta_min 2.57
_diffrn_standards_number 0
_exptl_absorpt_coefficient_mu 0.389
_exptl_absorpt_correction_T_max 0.9714
_exptl_absorpt_correction_T_min 0.8354
_exptl_absorpt_correction_type multi-scan
_exptl_absorpt_process_details 'DENZO-SMN (Otwinowski & Minor, 1997)'
_exptl_crystal_colour colourless
_exptl_crystal_density_diffrn 1.235
_exptl_crystal_density_method 'not measured'
_exptl_crystal_description plate
_exptl_crystal_F_000 2368
_exptl_crystal_size_max 0.48
_exptl_crystal_size_mid 0.20
_exptl_crystal_size_min 0.08
_refine_diff_density_max 1.376
_refine_diff_density_min -1.094
_refine_diff_density_rms 0.089
_refine_ls_extinction_method none
_refine_ls_goodness_of_fit_ref 1.024
_refine_ls_hydrogen_treatment constr
_refine_ls_matrix_type full
_refine_ls_number_parameters 1332
_refine_ls_number_reflns 20806
_refine_ls_number_restraints 0
_refine_ls_restrained_S_all 1.024
_refine_ls_R_factor_all 0.1015
_refine_ls_R_factor_gt 0.0641
_refine_ls_shift/su_max 0.001
_refine_ls_shift/su_mean 0.000
_refine_ls_structure_factor_coef Fsqd
_refine_ls_weighting_details 'calc w=1/[\s^2^(Fo^2^)+(0.0914P)^2^+9.9295P] where P=(Fo^2^+2Fc^2^)/3'
_refine_ls_weighting_scheme calc
_refine_ls_wR_factor_gt 0.1650
_refine_ls_wR_factor_ref 0.1887
_reflns_number_gt 14491
_reflns_number_total 20806
_reflns_threshold_expression I>2\s(I)
_cod_data_source_file b610243c.txt
_cod_depositor_comments
;
The following automatic conversions were performed:
'_symmetry_cell_setting' value 'Triclinic' changed to 'triclinic'
according to '/home/saulius/struct/CIF-dictionaries/cif_core.dic'
dictionary named 'cif_core.dic' version 2.4.1 from 2010-06-29.

Automatic conversion script
Id: cif_fix_enum 1527 2010-12-29 10:47:43Z saulius 
;
_cod_database_code 7101526

loop_
_symmetry_equiv_pos_as_xyz
'x, y, z'
'-x, -y, -z'

loop_
_atom_site_label
_atom_site_type_symbol
_atom_site_fract_x
_atom_site_fract_y
_atom_site_fract_z
_atom_site_U_iso_or_equiv
_atom_site_adp_type
_atom_site_occupancy
_atom_site_symmetry_multiplicity
_atom_site_calc_flag
_atom_site_refinement_flags
Pd Pd 0.42858(2) 0.413547(19) 0.267205(18) 0.02469(11) Uani 1 1 d .
Cl1 Cl 0.33313(7) 0.44249(6) 0.32154(6) 0.0301(2) Uani 1 1 d .
Cl2 Cl 0.52694(7) 0.38910(7) 0.21556(6) 0.0318(3) Uani 1 1 d .
N1A N 0.3860(2) 0.3102(2) 0.27742(19) 0.0255(8) Uani 1 1 d .
C2A C 0.4444(3) 0.2920(2) 0.3101(2) 0.0271(10) Uani 1 1 d .
H2AA H 0.5068 0.3269 0.3242 0.032 Uiso 1 1 calc R
C3A C 0.4186(3) 0.2258(2) 0.3240(2) 0.0280(10) Uani 1 1 d .
H3AA H 0.4619 0.2159 0.3483 0.034 Uiso 1 1 calc R
C4A C 0.3278(3) 0.1738(2) 0.3016(2) 0.0282(10) Uani 1 1 d .
C5A C 0.2672(3) 0.1905(3) 0.2651(3) 0.0315(10) Uani 1 1 d .
H5AA H 0.2047 0.1548 0.2474 0.038 Uiso 1 1 calc R
C6A C 0.2980(3) 0.2583(3) 0.2549(3) 0.0318(10) Uani 1 1 d .
H6AA H 0.2558 0.2695 0.2309 0.038 Uiso 1 1 calc R
O7A O 0.2915(2) 0.10775(18) 0.31240(18) 0.0343(7) Uani 1 1 d .
C8A C 0.3504(3) 0.0902(3) 0.3540(3) 0.0351(11) Uani 1 1 d .
H8AA H 0.3849 0.1334 0.4024 0.042 Uiso 1 1 calc R
H8AB H 0.3931 0.0833 0.3302 0.042 Uiso 1 1 calc R
C9A C 0.2913(3) 0.0154(3) 0.3593(2) 0.0300(10) Uani 1 1 d .
C10A C 0.2171(3) 0.0077(3) 0.3800(3) 0.0336(11) Uani 1 1 d .
H10A H 0.2057 0.0510 0.3929 0.040 Uiso 1 1 calc R
C11A C 0.1591(3) -0.0621(3) 0.3823(2) 0.0304(10) Uani 1 1 d .
C12A C 0.1799(3) -0.1236(3) 0.3650(2) 0.0300(10) Uani 1 1 d .
H12A H 0.1415 -0.1714 0.3670 0.036 Uiso 1 1 calc R
C13A C 0.2544(3) -0.1175(3) 0.3452(2) 0.0282(10) Uani 1 1 d .
C14A C 0.3093(3) -0.0471(3) 0.3417(2) 0.0320(10) Uani 1 1 d .
H14A H 0.3597 -0.0420 0.3270 0.038 Uiso 1 1 calc R
C15A C 0.0730(3) -0.0748(3) 0.3995(3) 0.0360(11) Uani 1 1 d .
C16A C -0.0072(4) -0.1403(4) 0.3333(4) 0.077(2) Uani 1 1 d .
H16A H -0.0630 -0.1455 0.3415 0.115 Uiso 1 1 calc R
H16B H -0.0061 -0.1900 0.3245 0.115 Uiso 1 1 calc R
H16C H -0.0037 -0.1275 0.2915 0.115 Uiso 1 1 calc R
C17A C 0.0733(5) -0.0979(4) 0.4633(4) 0.0666(19) Uani 1 1 d .
H17A H 0.1258 -0.0565 0.5050 0.100 Uiso 1 1 calc R
H17B H 0.0757 -0.1473 0.4512 0.100 Uiso 1 1 calc R
H17C H 0.0185 -0.1048 0.4745 0.100 Uiso 1 1 calc R
C18A C 0.0608(4) -0.0024(3) 0.4175(3) 0.0468(13) Uani 1 1 d .
H18A H 0.0047 -0.0139 0.4278 0.070 Uiso 1 1 calc R
H18B H 0.0584 0.0127 0.3767 0.070 Uiso 1 1 calc R
H18C H 0.1113 0.0409 0.4596 0.070 Uiso 1 1 calc R
C19A C 0.2764(3) -0.1855(3) 0.3247(2) 0.0312(10) Uani 1 1 d .
C20A C 0.2105(3) -0.2576(3) 0.3323(3) 0.0395(12) Uani 1 1 d .
H20B H 0.1496 -0.2757 0.3018 0.059 Uiso 1 1 calc R
H20C H 0.2132 -0.2438 0.3824 0.059 Uiso 1 1 calc R
H20D H 0.2265 -0.2995 0.3175 0.059 Uiso 1 1 calc R
C21A C 0.3708(3) -0.1585(3) 0.3735(3) 0.0448(13) Uani 1 1 d .
H21A H 0.3722 -0.1454 0.4233 0.067 Uiso 1 1 calc R
H21B H 0.4143 -0.1120 0.3697 0.067 Uiso 1 1 calc R
H21C H 0.3862 -0.2008 0.3587 0.067 Uiso 1 1 calc R
C22A C 0.2732(3) -0.2086(3) 0.2467(3) 0.0389(12) Uani 1 1 d .
H22A H 0.2846 -0.2534 0.2322 0.058 Uiso 1 1 calc R
H22B H 0.3192 -0.1641 0.2421 0.058 Uiso 1 1 calc R
H22C H 0.2139 -0.2232 0.2158 0.058 Uiso 1 1 calc R
N1B N 0.4690(2) 0.5164(2) 0.25726(19) 0.0268(8) Uani 1 1 d .
C2B C 0.5511(3) 0.5783(3) 0.2959(3) 0.0323(11) Uani 1 1 d .
H2BA H 0.5940 0.5716 0.3250 0.039 Uiso 1 1 calc R
C3B C 0.5745(3) 0.6504(3) 0.2948(3) 0.0336(11) Uani 1 1 d .
H3BA H 0.6330 0.6930 0.3228 0.040 Uiso 1 1 calc R
C4B C 0.5121(3) 0.6613(2) 0.2520(2) 0.0296(10) Uani 1 1 d .
C5B C 0.4292(3) 0.5965(3) 0.2101(2) 0.0299(10) Uani 1 1 d .
H5BA H 0.3862 0.6008 0.1785 0.036 Uiso 1 1 calc R
C6B C 0.4099(3) 0.5262(3) 0.2148(2) 0.0285(10) Uani 1 1 d .
H6BA H 0.3522 0.4824 0.1868 0.034 Uiso 1 1 calc R
O7B O 0.53815(19) 0.73482(17) 0.25574(17) 0.0323(7) Uani 1 1 d .
C8B C 0.4693(3) 0.7468(2) 0.2180(2) 0.0283(10) Uani 1 1 d .
H8BA H 0.4182 0.7318 0.2360 0.034 Uiso 1 1 calc R
H8BB H 0.4471 0.7134 0.1661 0.034 Uiso 1 1 calc R
C9B C 0.5080(3) 0.8317(3) 0.2298(2) 0.0284(10) Uani 1 1 d .
C10B C 0.5536(3) 0.8910(3) 0.2985(2) 0.0323(10) Uani 1 1 d .
H10B H 0.5627 0.8780 0.3386 0.039 Uiso 1 1 calc R
C11B C 0.5863(3) 0.9696(3) 0.3087(3) 0.0344(11) Uani 1 1 d .
C12B C 0.5700(3) 0.9855(3) 0.2484(3) 0.0388(12) Uani 1 1 d .
H12B H 0.5915 1.0388 0.2549 0.047 Uiso 1 1 calc R
C13B C 0.5236(3) 0.9272(3) 0.1787(3) 0.0350(11) Uani 1 1 d .
C14B C 0.4934(3) 0.8495(3) 0.1707(2) 0.0291(10) Uani 1 1 d .
H14B H 0.4625 0.8083 0.1241 0.035 Uiso 1 1 calc R
C15B C 0.6372(4) 1.0378(3) 0.3830(3) 0.0476(14) Uani 1 1 d .
C16B C 0.5857(5) 1.0837(4) 0.3983(3) 0.0667(18) Uani 1 1 d .
H16D H 0.6202 1.1287 0.4448 0.100 Uiso 1 1 calc R
H16E H 0.5273 1.0494 0.3994 0.100 Uiso 1 1 calc R
H16F H 0.5769 1.1025 0.3606 0.100 Uiso 1 1 calc R
C17B C 0.7296(4) 1.0920(4) 0.3851(4) 0.075(2) Uani 1 1 d .
H17D H 0.7635 1.1344 0.4331 0.113 Uiso 1 1 calc R
H17E H 0.7234 1.1146 0.3499 0.113 Uiso 1 1 calc R
H17F H 0.7615 1.0622 0.3735 0.113 Uiso 1 1 calc R
C18B C 0.6491(4) 1.0084(3) 0.4423(3) 0.0596(17) Uani 1 1 d .
H18D H 0.6837 0.9805 0.4344 0.089 Uiso 1 1 calc R
H18E H 0.5900 0.9728 0.4415 0.089 Uiso 1 1 calc R
H18F H 0.6811 1.0533 0.4890 0.089 Uiso 1 1 calc R
C19B C 0.5082(4) 0.9496(3) 0.1150(3) 0.0444(13) Uani 1 1 d .
C20B C 0.5980(4) 1.0046(4) 0.1130(4) 0.0705(19) Uani 1 1 d .
H20E H 0.6309 1.0508 0.1587 0.106 Uiso 1 1 calc R
H20F H 0.5877 1.0212 0.0739 0.106 Uiso 1 1 calc R
H20G H 0.6331 0.9771 0.1050 0.106 Uiso 1 1 calc R
C21B C 0.4518(5) 0.9918(4) 0.1247(4) 0.0675(18) Uani 1 1 d .
H21D H 0.4843 1.0394 0.1693 0.101 Uiso 1 1 calc R
H21E H 0.3944 0.9568 0.1268 0.101 Uiso 1 1 calc R
H21F H 0.4407 1.0061 0.0841 0.101 Uiso 1 1 calc R
C22B C 0.4584(4) 0.8778(3) 0.0430(3) 0.0583(16) Uani 1 1 d .
H22D H 0.4526 0.8952 0.0039 0.087 Uiso 1 1 calc R
H22E H 0.3986 0.8436 0.0420 0.087 Uiso 1 1 calc R
H22F H 0.4922 0.8489 0.0372 0.087 Uiso 1 1 calc R
C31 C 0.0074(3) 0.3135(3) -0.1711(3) 0.0435(13) Uani 1 1 d .
H31A H 0.0151 0.2915 -0.2174 0.052 Uiso 1 1 calc R
H31B H -0.0495 0.3157 -0.1814 0.052 Uiso 1 1 calc R
C32 C 0.0020(3) 0.2599(3) -0.1317(3) 0.0373(11) Uani 1 1 d .
H32A H -0.0144 0.2776 -0.0889 0.045 Uiso 1 1 calc R
H32B H -0.0457 0.2056 -0.1636 0.045 Uiso 1 1 calc R
C33 C 0.0909(3) 0.2599(3) -0.1085(2) 0.0323(11) Uani 1 1 d .
H33A H 0.1049 0.2382 -0.1516 0.039 Uiso 1 1 calc R
H33B H 0.0852 0.2255 -0.0824 0.039 Uiso 1 1 calc R
C34 C 0.1691(3) 0.3436(3) -0.0597(2) 0.0274(10) Uani 1 1 d .
C35 C 0.1730(3) 0.3948(3) -0.1013(2) 0.0341(11) Uani 1 1 d .
H35A H 0.1900 0.3759 -0.1434 0.041 Uiso 1 1 calc R
H35B H 0.2206 0.4494 -0.0703 0.041 Uiso 1 1 calc R
C36 C 0.0844(3) 0.3955(3) -0.1273(3) 0.0377(11) Uani 1 1 d .
H36A H 0.0711 0.4211 -0.0853 0.045 Uiso 1 1 calc R
H36B H 0.0908 0.4266 -0.1567 0.045 Uiso 1 1 calc R
C37 C 0.2599(3) 0.3436(3) -0.0393(2) 0.0291(10) Uani 1 1 d .
C38 C 0.2679(3) 0.2762(3) -0.0622(2) 0.0325(11) Uani 1 1 d .
H38A H 0.2164 0.2280 -0.0942 0.039 Uiso 1 1 calc R
C39 C 0.3495(3) 0.2771(3) -0.0396(2) 0.0342(11) Uani 1 1 d .
C40 C 0.4226(3) 0.3467(3) 0.0079(2) 0.0340(11) Uani 1 1 d .
C41 C 0.4188(3) 0.4168(3) 0.0314(2) 0.0329(11) Uani 1 1 d .
C42 C 0.3365(3) 0.4140(3) 0.0066(2) 0.0316(10) Uani 1 1 d .
H42A H 0.3326 0.4611 0.0214 0.038 Uiso 1 1 calc R
C43 C 0.3563(4) 0.2028(3) -0.0655(3) 0.0480(14) Uani 1 1 d .
H43A H 0.3971 0.2081 -0.0932 0.072 Uiso 1 1 calc R
H43B H 0.2967 0.1585 -0.0959 0.072 Uiso 1 1 calc R
H43C H 0.3793 0.1935 -0.0242 0.072 Uiso 1 1 calc R
C44 C 0.5012(3) 0.4935(3) 0.0813(3) 0.0378(12) Uani 1 1 d .
H44A H 0.5188 0.4928 0.1286 0.057 Uiso 1 1 calc R
H44B H 0.4880 0.5369 0.0857 0.057 Uiso 1 1 calc R
H44C H 0.5504 0.5007 0.0620 0.057 Uiso 1 1 calc R
N45 N 0.5067(2) 0.3499(2) 0.0381(2) 0.0342(9) Uani 1 1 d .
H45A H 0.5178 0.3465 0.0797 0.041 Uiso 1 1 calc R
C46 C 0.5689(3) 0.3577(3) 0.0059(2) 0.0322(11) Uani 1 1 d .
O47 O 0.5558(2) 0.3515(2) -0.05599(17) 0.0452(9) Uani 1 1 d .
C48 C 0.6588(3) 0.3767(3) 0.0528(2) 0.0275(10) Uani 1 1 d .
C49 C 0.6900(3) 0.4211(2) 0.1256(2) 0.0258(9) Uani 1 1 d .
H49A H 0.6533 0.4378 0.1472 0.031 Uiso 1 1 calc R
C50 C 0.7754(3) 0.4416(2) 0.1676(2) 0.0254(9) Uani 1 1 d .
C51 C 0.8286(3) 0.4168(2) 0.1354(2) 0.0249(9) Uani 1 1 d .
H51A H 0.8869 0.4314 0.1641 0.030 Uiso 1 1 calc R
C52 C 0.7982(3) 0.3710(2) 0.0621(2) 0.0253(9) Uani 1 1 d .
C53 C 0.7124(3) 0.3520(3) 0.0212(2) 0.0261(9) Uani 1 1 d .
H53A H 0.6905 0.3217 -0.0290 0.031 Uiso 1 1 calc R
C54 C 0.8584(3) 0.3453(3) 0.0267(2) 0.0274(10) Uani 1 1 d .
C55 C 0.8071(3) 0.2847(3) -0.0501(2) 0.0373(12) Uani 1 1 d .
H55A H 0.8475 0.2694 -0.0702 0.056 Uiso 1 1 calc R
H55B H 0.7831 0.3073 -0.0788 0.056 Uiso 1 1 calc R
H55C H 0.7575 0.2384 -0.0509 0.056 Uiso 1 1 calc R
C56 C 0.8993(3) 0.3100(3) 0.0690(3) 0.0372(11) Uani 1 1 d .
H56A H 0.8513 0.2630 0.0687 0.056 Uiso 1 1 calc R
H56B H 0.9339 0.3487 0.1185 0.056 Uiso 1 1 calc R
H56C H 0.9390 0.2956 0.0468 0.056 Uiso 1 1 calc R
C57 C 0.9343(3) 0.4188(3) 0.0268(3) 0.0356(11) Uani 1 1 d .
H57A H 0.9745 0.4042 0.0056 0.053 Uiso 1 1 calc R
H57B H 0.9682 0.4581 0.0762 0.053 Uiso 1 1 calc R
H57C H 0.9084 0.4407 -0.0014 0.053 Uiso 1 1 calc R
C58 C 0.8131(3) 0.4966(3) 0.2452(2) 0.0266(10) Uani 1 1 d .
O59 O 0.8941(2) 0.54145(19) 0.27526(16) 0.0367(8) Uani 1 1 d .
N60 N 0.7520(2) 0.4946(2) 0.27869(19) 0.0290(8) Uani 1 1 d .
H60A H 0.6973 0.4548 0.2565 0.035 Uiso 1 1 calc R
C61 C 0.7690(3) 0.5518(2) 0.3472(2) 0.0240(9) Uani 1 1 d .
C62 C 0.7944(3) 0.6289(3) 0.3558(2) 0.0267(9) Uani 1 1 d .
C63 C 0.8057(3) 0.6823(2) 0.4222(2) 0.0239(9) Uani 1 1 d .
H63A H 0.8243 0.7354 0.4291 0.029 Uiso 1 1 calc R
C64 C 0.7910(3) 0.6607(2) 0.4786(2) 0.0210(9) Uani 1 1 d .
C65 C 0.7654(3) 0.5831(2) 0.4669(2) 0.0248(9) Uani 1 1 d .
H65A H 0.7542 0.5666 0.5043 0.030 Uiso 1 1 calc R
C66 C 0.7555(3) 0.5281(2) 0.4026(2) 0.0240(9) Uani 1 1 d .
C67 C 0.8077(4) 0.6552(3) 0.2961(3) 0.0405(12) Uani 1 1 d .
H67A H 0.8603 0.6536 0.2859 0.061 Uiso 1 1 calc R
H67B H 0.8170 0.7090 0.3105 0.061 Uiso 1 1 calc R
H67C H 0.7545 0.6202 0.2530 0.061 Uiso 1 1 calc R
C68 C 0.7306(3) 0.4452(3) 0.3930(3) 0.0329(11) Uani 1 1 d .
H68A H 0.6720 0.4091 0.3553 0.049 Uiso 1 1 calc R
H68B H 0.7276 0.4400 0.4382 0.049 Uiso 1 1 calc R
H68C H 0.7760 0.4325 0.3794 0.049 Uiso 1 1 calc R
C71 C 0.9838(3) 0.7987(3) 0.6499(3) 0.0425(13) Uani 1 1 d .
H71A H 1.0451 0.8050 0.6586 0.051 Uiso 1 1 calc R
H71B H 0.9834 0.8345 0.6940 0.051 Uiso 1 1 calc R
C72 C 0.9601(3) 0.8206(3) 0.5886(3) 0.0355(11) Uani 1 1 d .
H72A H 0.9699 0.7904 0.5467 0.043 Uiso 1 1 calc R
H72B H 1.0007 0.8771 0.6026 0.043 Uiso 1 1 calc R
C73 C 0.8628(3) 0.8045(2) 0.5670(2) 0.0281(10) Uani 1 1 d .
H73A H 0.8502 0.8173 0.5251 0.034 Uiso 1 1 calc R
H73B H 0.8552 0.8396 0.6069 0.034 Uiso 1 1 calc R
C74 C 0.7940(3) 0.7183(2) 0.5478(2) 0.0229(9) Uani 1 1 d .
C75 C 0.8210(3) 0.7002(3) 0.6132(2) 0.0281(10) Uani 1 1 d .
H75A H 0.8134 0.7333 0.6547 0.034 Uiso 1 1 calc R
H75B H 0.7801 0.6446 0.6022 0.034 Uiso 1 1 calc R
C76 C 0.9183(3) 0.7151(3) 0.6337(3) 0.0364(11) Uani 1 1 d .
H76A H 0.9321 0.7038 0.6764 0.044 Uiso 1 1 calc R
H76B H 0.9249 0.6790 0.5938 0.044 Uiso 1 1 calc R
C77 C 0.6975(3) 0.7073(2) 0.5320(2) 0.0233(9) Uani 1 1 d .
C78 C 0.6315(3) 0.6488(3) 0.5436(2) 0.0271(10) Uani 1 1 d .
H78A H 0.6484 0.6214 0.5683 0.033 Uiso 1 1 calc R
C79 C 0.5415(3) 0.6296(3) 0.5198(2) 0.0272(10) Uani 1 1 d .
C80 C 0.5179(3) 0.6706(3) 0.4847(2) 0.0275(10) Uani 1 1 d .
C81 C 0.5828(3) 0.7337(3) 0.4767(2) 0.0313(10) Uani 1 1 d .
C82 C 0.6716(3) 0.7503(3) 0.5011(2) 0.0291(10) Uani 1 1 d .
H82A H 0.7164 0.7930 0.4963 0.035 Uiso 1 1 calc R
C83 C 0.4701(3) 0.5664(3) 0.5321(3) 0.0374(11) Uani 1 1 d .
H83A H 0.4336 0.5869 0.5530 0.056 Uiso 1 1 calc R
H83B H 0.4985 0.5500 0.5649 0.056 Uiso 1 1 calc R
H83C H 0.4317 0.5212 0.4862 0.056 Uiso 1 1 calc R
C84 C 0.5566(3) 0.7805(3) 0.4415(3) 0.0429(13) Uani 1 1 d .
H84A H 0.6096 0.8187 0.4366 0.064 Uiso 1 1 calc R
H84B H 0.5319 0.8084 0.4710 0.064 Uiso 1 1 calc R
H84C H 0.5113 0.7450 0.3939 0.064 Uiso 1 1 calc R
N85 N 0.4244(2) 0.6440(2) 0.4527(2) 0.0339(9) Uani 1 1 d .
H85A H 0.3949 0.6029 0.4114 0.041 Uiso 1 1 calc R
C86 C 0.3781(3) 0.6778(3) 0.4815(2) 0.0289(10) Uani 1 1 d .
O87 O 0.4139(2) 0.7369(2) 0.53696(18) 0.0429(9) Uani 1 1 d .
C88 C 0.2798(3) 0.6373(2) 0.4397(2) 0.0250(9) Uani 1 1 d .
C89 C 0.2454(3) 0.5861(2) 0.3682(2) 0.0242(9) Uani 1 1 d .
H89A H 0.2841 0.5744 0.3452 0.029 Uiso 1 1 calc R
C90 C 0.1546(3) 0.5516(2) 0.3297(2) 0.0238(9) Uani 1 1 d .
C91 C 0.0988(3) 0.5692(2) 0.3637(2) 0.0247(9) Uani 1 1 d .
H91A H 0.0372 0.5470 0.3370 0.030 Uiso 1 1 calc R
C92 C 0.1310(3) 0.6186(2) 0.4362(2) 0.0240(9) Uani 1 1 d .
C93 C 0.2223(3) 0.6528(3) 0.4732(2) 0.0255(9) Uani 1 1 d .
H93A H 0.2459 0.6874 0.5224 0.031 Uiso 1 1 calc R
C94 C 0.0671(3) 0.6370(3) 0.4713(2) 0.0294(10) Uani 1 1 d .
C95 C 0.1078(3) 0.6753(3) 0.5533(3) 0.0444(13) Uani 1 1 d .
H95A H 0.1221 0.6400 0.5704 0.067 Uiso 1 1 calc R
H95B H 0.0647 0.6854 0.5737 0.067 Uiso 1 1 calc R
H95C H 0.1628 0.7250 0.5683 0.067 Uiso 1 1 calc R
C96 C 0.0465(3) 0.6939(3) 0.4447(3) 0.0396(12) Uani 1 1 d .
H96A H 0.1019 0.7435 0.4608 0.059 Uiso 1 1 calc R
H96B H 0.0028 0.7039 0.4643 0.059 Uiso 1 1 calc R
H96C H 0.0217 0.6701 0.3922 0.059 Uiso 1 1 calc R
C97 C -0.0214(3) 0.5615(3) 0.4485(3) 0.0401(12) Uani 1 1 d .
H97A H -0.0523 0.5411 0.3969 0.060 Uiso 1 1 calc R
H97B H -0.0596 0.5730 0.4747 0.060 Uiso 1 1 calc R
H97C H -0.0089 0.5223 0.4594 0.060 Uiso 1 1 calc R
C98 C 0.1180(3) 0.5024(3) 0.2514(2) 0.0277(10) Uani 1 1 d .
O99 O 0.0531(2) 0.4983(2) 0.21140(16) 0.0370(8) Uani 1 1 d .
N100 N 0.1639(2) 0.4655(2) 0.22656(19) 0.0285(8) Uani 1 1 d .
H10C H 0.2004 0.4605 0.2578 0.034 Uiso 1 1 calc R
C101 C 0.1565(3) 0.4343(3) 0.1533(2) 0.0262(10) Uani 1 1 d .
C102 C 0.1344(3) 0.3551(3) 0.1201(2) 0.0264(9) Uani 1 1 d .
C103 C 0.1358(3) 0.3273(3) 0.0510(2) 0.0280(10) Uani 1 1 d .
H10D H 0.1218 0.2740 0.0287 0.034 Uiso 1 1 calc R
C104 C 0.1568(3) 0.3744(2) 0.0131(2) 0.0248(9) Uani 1 1 d .
C105 C 0.1758(3) 0.4520(3) 0.0471(2) 0.0288(10) Uani 1 1 d .
H10E H 0.1887 0.4849 0.0217 0.035 Uiso 1 1 calc R
C106 C 0.1767(3) 0.4831(2) 0.1168(2) 0.0253(9) Uani 1 1 d .
C107 C 0.1089(3) 0.3015(3) 0.1587(3) 0.0348(11) Uani 1 1 d .
H10F H 0.0979 0.2493 0.1284 0.052 Uiso 1 1 calc R
H10G H 0.0544 0.2974 0.1691 0.052 Uiso 1 1 calc R
H10H H 0.1579 0.3230 0.2037 0.052 Uiso 1 1 calc R
C108 C 0.2006(3) 0.5683(3) 0.1508(3) 0.0335(11) Uani 1 1 d .
H10I H 0.1456 0.5724 0.1480 0.050 Uiso 1 1 calc R
H10J H 0.2335 0.5968 0.1253 0.050 Uiso 1 1 calc R
H10K H 0.2383 0.5911 0.2012 0.050 Uiso 1 1 calc R
C200 C 0.2553(4) 0.1326(4) 0.7087(3) 0.0560(15) Uani 1 1 d .
H20A H 0.3156 0.1355 0.7208 0.067 Uiso 1 1 calc R
Cl21 Cl 0.17753(15) 0.04760(13) 0.71246(15) 0.1034(7) Uani 1 1 d .
Cl22 Cl 0.26230(11) 0.21587(10) 0.77039(9) 0.0661(4) Uani 1 1 d .
Cl23 Cl 0.22539(12) 0.12911(11) 0.62115(9) 0.0752(5) Uani 1 1 d .
C300 C 0.2541(5) 0.1086(4) 0.0694(4) 0.0710(19) Uani 1 1 d .
H30A H 0.2171 0.0835 0.0959 0.085 Uiso 1 1 calc R
Cl31 Cl 0.22934(19) 0.03743(16) -0.01291(14) 0.1272(9) Uani 1 1 d .
Cl32 Cl 0.2290(2) 0.18163(19) 0.05823(15) 0.1243(9) Uani 1 1 d .
Cl33 Cl 0.36677(15) 0.15280(15) 0.11963(13) 0.1068(7) Uani 1 1 d .
O401 O 0.2606(3) 0.7781(2) 0.7691(2) 0.0558(10) Uani 1 1 d .
C402 C 0.1868(4) 0.7466(4) 0.7937(3) 0.0558(15) Uani 1 1 d .
H40A H 0.2078 0.7354 0.8353 0.067 Uiso 1 1 calc R
C403 C 0.1084(4) 0.6702(5) 0.7347(4) 0.076(2) Uani 1 1 d .
H40B H 0.1279 0.6306 0.7207 0.113 Uiso 1 1 calc R
H40C H 0.0884 0.6801 0.6929 0.113 Uiso 1 1 calc R
H40D H 0.0587 0.6510 0.7527 0.113 Uiso 1 1 calc R
C404 C 0.1614(5) 0.8092(5) 0.8188(4) 0.081(2) Uani 1 1 d .
H40E H 0.2130 0.8561 0.8574 0.122 Uiso 1 1 calc R
H40F H 0.1116 0.7904 0.8367 0.122 Uiso 1 1 calc R
H40G H 0.1431 0.8222 0.7788 0.122 Uiso 1 1 calc R
C405 C 0.3166(4) 0.7428(3) 0.7677(3) 0.0504(14) Uani 1 1 d .
H40H H 0.2777 0.6845 0.7462 0.060 Uiso 1 1 calc R
C406 C 0.3670(4) 0.7648(4) 0.7189(4) 0.0683(19) Uani 1 1 d .
H40I H 0.3243 0.7465 0.6713 0.102 Uiso 1 1 calc R
H40J H 0.4055 0.7402 0.7149 0.102 Uiso 1 1 calc R
H40K H 0.4041 0.8220 0.7386 0.102 Uiso 1 1 calc R
C407 C 0.3779(4) 0.7668(4) 0.8410(4) 0.0626(17) Uani 1 1 d .
H40L H 0.3421 0.7499 0.8705 0.094 Uiso 1 1 calc R
H40M H 0.4154 0.8240 0.8634 0.094 Uiso 1 1 calc R
H40N H 0.4162 0.7421 0.8371 0.094 Uiso 1 1 calc R
O501 O 0.1044(3) 0.0044(3) 0.1278(3) 0.0742(13) Uani 1 1 d .
C502 C 0.1056(6) -0.0693(4) 0.1145(5) 0.089(2) Uani 1 1 d .
H50A H 0.0707 -0.0970 0.1407 0.106 Uiso 1 1 calc R
C503 C 0.0670(6) -0.1220(5) 0.0353(5) 0.107(3) Uani 1 1 d .
H50B H 0.0038 -0.1357 0.0167 0.160 Uiso 1 1 calc R
H50C H 0.0714 -0.1700 0.0282 0.160 Uiso 1 1 calc R
H50D H 0.1006 -0.0945 0.0096 0.160 Uiso 1 1 calc R
C504 C 0.2026(6) -0.0488(5) 0.1433(5) 0.098(3) Uani 1 1 d .
H50E H 0.2272 -0.0154 0.1947 0.148 Uiso 1 1 calc R
H50F H 0.2369 -0.0206 0.1183 0.148 Uiso 1 1 calc R
H50G H 0.2067 -0.0971 0.1355 0.148 Uiso 1 1 calc R
C505 C 0.0193(5) 0.0030(5) 0.1279(4) 0.084(2) Uani 1 1 d .
H50H H -0.0319 -0.0433 0.0860 0.101 Uiso 1 1 calc R
C506 C 0.0150(7) -0.0057(5) 0.2016(5) 0.120(4) Uani 1 1 d .
H50I H 0.0126 -0.0555 0.1988 0.180 Uiso 1 1 calc R
H50J H -0.0387 -0.0048 0.2100 0.180 Uiso 1 1 calc R
H50K H 0.0685 0.0380 0.2412 0.180 Uiso 1 1 calc R
C507 C 0.0226(5) 0.0808(5) 0.1300(6) 0.138(5) Uani 1 1 d .
H50L H 0.0233 0.0840 0.0839 0.207 Uiso 1 1 calc R
H50M H 0.0769 0.1252 0.1683 0.207 Uiso 1 1 calc R
H50N H -0.0304 0.0825 0.1393 0.207 Uiso 1 1 calc R

loop_
_atom_site_aniso_label
_atom_site_aniso_U_11
_atom_site_aniso_U_22
_atom_site_aniso_U_33
_atom_site_aniso_U_23
_atom_site_aniso_U_13
_atom_site_aniso_U_12
Pd 0.0262(2) 0.02587(19) 0.0275(2) 0.01291(15) 0.01148(14) 0.01509(15)
Cl1 0.0336(6) 0.0355(6) 0.0329(6) 0.0167(5) 0.0165(5) 0.0229(5)
Cl2 0.0309(6) 0.0386(6) 0.0359(6) 0.0178(5) 0.0181(5) 0.0209(5)
N1A 0.027(2) 0.0264(19) 0.026(2) 0.0109(16) 0.0112(16) 0.0139(16)
C2A 0.028(2) 0.028(2) 0.029(2) 0.010(2) 0.0120(19) 0.0154(19)
C3A 0.033(3) 0.030(2) 0.027(2) 0.012(2) 0.0108(19) 0.020(2)
C4A 0.034(3) 0.027(2) 0.028(2) 0.012(2) 0.015(2) 0.015(2)
C5A 0.025(2) 0.027(2) 0.041(3) 0.015(2) 0.009(2) 0.0112(19)
C6A 0.028(3) 0.034(3) 0.037(3) 0.016(2) 0.010(2) 0.018(2)
O7A 0.0347(18) 0.0319(17) 0.044(2) 0.0229(16) 0.0142(15) 0.0171(14)
C8A 0.035(3) 0.034(3) 0.039(3) 0.019(2) 0.010(2) 0.017(2)
C9A 0.031(3) 0.032(2) 0.029(3) 0.016(2) 0.010(2) 0.016(2)
C10A 0.040(3) 0.031(2) 0.037(3) 0.014(2) 0.015(2) 0.022(2)
C11A 0.036(3) 0.030(2) 0.028(3) 0.012(2) 0.013(2) 0.018(2)
C12A 0.037(3) 0.027(2) 0.029(3) 0.014(2) 0.014(2) 0.016(2)
C13A 0.035(3) 0.028(2) 0.022(2) 0.0092(19) 0.0087(19) 0.017(2)
C14A 0.032(3) 0.039(3) 0.033(3) 0.019(2) 0.016(2) 0.019(2)
C15A 0.039(3) 0.032(3) 0.047(3) 0.018(2) 0.023(2) 0.022(2)
C16A 0.038(3) 0.055(4) 0.101(6) -0.007(4) 0.019(3) 0.019(3)
C17A 0.085(5) 0.078(4) 0.095(5) 0.059(4) 0.065(4) 0.061(4)
C18A 0.051(3) 0.043(3) 0.061(4) 0.022(3) 0.032(3) 0.029(3)
C19A 0.036(3) 0.036(3) 0.029(3) 0.012(2) 0.013(2) 0.023(2)
C20A 0.046(3) 0.031(3) 0.052(3) 0.021(2) 0.019(2) 0.024(2)
C21A 0.048(3) 0.054(3) 0.045(3) 0.020(3) 0.014(3) 0.036(3)
C22A 0.047(3) 0.041(3) 0.031(3) 0.010(2) 0.015(2) 0.026(2)
N1B 0.029(2) 0.029(2) 0.027(2) 0.0139(17) 0.0115(16) 0.0157(17)
C2B 0.026(3) 0.035(3) 0.038(3) 0.019(2) 0.007(2) 0.016(2)
C3B 0.023(2) 0.028(2) 0.045(3) 0.018(2) 0.003(2) 0.0087(19)
C4B 0.031(3) 0.025(2) 0.034(3) 0.012(2) 0.012(2) 0.014(2)
C5B 0.031(3) 0.029(2) 0.031(3) 0.013(2) 0.008(2) 0.015(2)
C6B 0.025(2) 0.029(2) 0.033(3) 0.014(2) 0.0104(19) 0.0130(19)
O7B 0.0313(17) 0.0287(17) 0.0366(19) 0.0146(15) 0.0057(14) 0.0158(14)
C8B 0.034(3) 0.027(2) 0.027(2) 0.012(2) 0.0079(19) 0.018(2)
C9B 0.030(2) 0.029(2) 0.030(3) 0.010(2) 0.012(2) 0.018(2)
C10B 0.036(3) 0.033(2) 0.029(3) 0.011(2) 0.010(2) 0.019(2)
C11B 0.035(3) 0.028(2) 0.032(3) 0.007(2) 0.004(2) 0.016(2)
C12B 0.043(3) 0.025(2) 0.047(3) 0.015(2) 0.010(2) 0.017(2)
C13B 0.036(3) 0.029(2) 0.041(3) 0.015(2) 0.012(2) 0.016(2)
C14B 0.029(2) 0.028(2) 0.030(3) 0.008(2) 0.0096(19) 0.016(2)
C15B 0.057(4) 0.030(3) 0.040(3) 0.004(2) -0.001(3) 0.022(3)
C16B 0.095(5) 0.053(4) 0.042(4) 0.003(3) 0.007(3) 0.044(4)
C17B 0.059(4) 0.050(4) 0.065(5) 0.007(3) -0.009(3) 0.002(3)
C18B 0.077(4) 0.046(3) 0.035(3) -0.002(3) -0.005(3) 0.033(3)
C19B 0.060(3) 0.038(3) 0.036(3) 0.021(2) 0.011(3) 0.023(3)
C20B 0.082(5) 0.061(4) 0.069(5) 0.042(4) 0.029(4) 0.021(4)
C21B 0.096(5) 0.064(4) 0.058(4) 0.030(3) 0.013(4) 0.054(4)
C22B 0.087(4) 0.052(3) 0.035(3) 0.022(3) 0.012(3) 0.034(3)
C31 0.033(3) 0.056(3) 0.032(3) 0.008(3) 0.004(2) 0.024(3)
C32 0.025(3) 0.041(3) 0.034(3) 0.005(2) 0.002(2) 0.016(2)
C33 0.030(3) 0.043(3) 0.022(2) 0.006(2) 0.0087(19) 0.021(2)
C34 0.022(2) 0.034(2) 0.024(2) 0.007(2) 0.0065(18) 0.0160(19)
C35 0.032(3) 0.045(3) 0.023(2) 0.009(2) 0.012(2) 0.018(2)
C36 0.039(3) 0.052(3) 0.027(3) 0.015(2) 0.009(2) 0.027(2)
C37 0.025(2) 0.044(3) 0.017(2) 0.005(2) 0.0087(18) 0.019(2)
C38 0.026(2) 0.041(3) 0.025(2) 0.004(2) 0.0060(19) 0.018(2)
C39 0.028(3) 0.049(3) 0.028(3) 0.012(2) 0.011(2) 0.024(2)
C40 0.025(2) 0.056(3) 0.021(2) 0.011(2) 0.0090(19) 0.023(2)
C41 0.026(3) 0.048(3) 0.023(2) 0.013(2) 0.0099(19) 0.017(2)
C42 0.026(2) 0.043(3) 0.025(2) 0.009(2) 0.0103(19) 0.019(2)
C43 0.041(3) 0.054(3) 0.049(3) 0.012(3) 0.011(3) 0.031(3)
C44 0.026(3) 0.054(3) 0.027(3) 0.012(2) 0.007(2) 0.016(2)
N45 0.026(2) 0.058(3) 0.022(2) 0.0133(19) 0.0085(16) 0.0252(19)
C46 0.027(3) 0.042(3) 0.024(3) 0.004(2) 0.0060(19) 0.021(2)
O47 0.0364(19) 0.084(3) 0.0207(18) 0.0150(18) 0.0103(14) 0.0380(19)
C48 0.025(2) 0.037(3) 0.023(2) 0.011(2) 0.0070(18) 0.018(2)
C49 0.027(2) 0.033(2) 0.020(2) 0.0078(19) 0.0128(18) 0.016(2)
C50 0.027(2) 0.028(2) 0.018(2) 0.0056(18) 0.0067(18) 0.0131(19)
C51 0.021(2) 0.029(2) 0.023(2) 0.0087(19) 0.0064(18) 0.0117(18)
C52 0.026(2) 0.028(2) 0.024(2) 0.0093(19) 0.0124(19) 0.0157(19)
C53 0.027(2) 0.035(2) 0.018(2) 0.0085(19) 0.0075(18) 0.017(2)
C54 0.028(2) 0.036(2) 0.020(2) 0.006(2) 0.0103(18) 0.021(2)
C55 0.036(3) 0.050(3) 0.023(2) 0.001(2) 0.009(2) 0.028(2)
C56 0.043(3) 0.049(3) 0.031(3) 0.014(2) 0.015(2) 0.033(3)
C57 0.032(3) 0.045(3) 0.032(3) 0.012(2) 0.016(2) 0.022(2)
C58 0.026(3) 0.033(2) 0.022(2) 0.0068(19) 0.0081(19) 0.018(2)
O59 0.0244(18) 0.051(2) 0.0251(17) 0.0034(15) 0.0072(14) 0.0179(16)
N60 0.023(2) 0.033(2) 0.0210(19) 0.0005(16) 0.0070(15) 0.0120(16)
C61 0.021(2) 0.029(2) 0.021(2) 0.0043(18) 0.0078(17) 0.0137(18)
C62 0.028(2) 0.032(2) 0.026(2) 0.012(2) 0.0124(19) 0.018(2)
C63 0.026(2) 0.024(2) 0.022(2) 0.0078(18) 0.0090(18) 0.0133(18)
C64 0.017(2) 0.026(2) 0.019(2) 0.0057(18) 0.0060(16) 0.0118(17)
C65 0.028(2) 0.031(2) 0.024(2) 0.0130(19) 0.0152(18) 0.0175(19)
C66 0.020(2) 0.027(2) 0.025(2) 0.0066(19) 0.0089(18) 0.0132(18)
C67 0.059(3) 0.045(3) 0.032(3) 0.020(2) 0.023(2) 0.031(3)
C68 0.037(3) 0.029(2) 0.033(3) 0.010(2) 0.016(2) 0.017(2)
C71 0.028(3) 0.052(3) 0.035(3) 0.006(2) 0.000(2) 0.020(2)
C72 0.025(2) 0.032(3) 0.034(3) 0.000(2) 0.006(2) 0.010(2)
C73 0.024(2) 0.026(2) 0.027(2) 0.0027(19) 0.0083(19) 0.0118(19)
C74 0.024(2) 0.027(2) 0.018(2) 0.0045(18) 0.0071(17) 0.0156(18)
C75 0.030(2) 0.037(3) 0.020(2) 0.0063(19) 0.0076(18) 0.021(2)
C76 0.034(3) 0.049(3) 0.029(3) 0.014(2) 0.007(2) 0.025(2)
C77 0.024(2) 0.029(2) 0.018(2) 0.0044(18) 0.0059(17) 0.0171(19)
C78 0.026(2) 0.032(2) 0.026(2) 0.010(2) 0.0075(19) 0.018(2)
C79 0.028(2) 0.031(2) 0.021(2) 0.0032(19) 0.0104(18) 0.016(2)
C80 0.026(2) 0.037(3) 0.021(2) 0.006(2) 0.0071(18) 0.022(2)
C81 0.031(3) 0.041(3) 0.027(2) 0.011(2) 0.011(2) 0.023(2)
C82 0.027(2) 0.032(2) 0.028(2) 0.010(2) 0.0112(19) 0.015(2)
C83 0.026(3) 0.041(3) 0.045(3) 0.013(2) 0.013(2) 0.018(2)
C84 0.042(3) 0.064(4) 0.042(3) 0.029(3) 0.018(2) 0.036(3)
N85 0.022(2) 0.042(2) 0.028(2) 0.0005(18) 0.0013(16) 0.0201(18)
C86 0.023(2) 0.043(3) 0.022(2) 0.010(2) 0.0068(19) 0.020(2)
O87 0.0306(18) 0.047(2) 0.0313(19) -0.0078(17) -0.0015(15) 0.0221(16)
C88 0.028(2) 0.030(2) 0.021(2) 0.0094(19) 0.0090(18) 0.0182(19)
C89 0.025(2) 0.030(2) 0.024(2) 0.0098(19) 0.0109(18) 0.0181(19)
C90 0.026(2) 0.024(2) 0.021(2) 0.0056(18) 0.0070(18) 0.0147(18)
C91 0.019(2) 0.028(2) 0.023(2) 0.0068(19) 0.0056(17) 0.0106(18)
C92 0.027(2) 0.028(2) 0.022(2) 0.0100(19) 0.0094(18) 0.0180(19)
C93 0.028(2) 0.032(2) 0.017(2) 0.0080(19) 0.0064(18) 0.017(2)
C94 0.025(2) 0.040(3) 0.024(2) 0.008(2) 0.0108(19) 0.018(2)
C95 0.032(3) 0.070(4) 0.029(3) 0.009(3) 0.015(2) 0.028(3)
C96 0.041(3) 0.043(3) 0.042(3) 0.011(2) 0.016(2) 0.030(2)
C97 0.031(3) 0.054(3) 0.038(3) 0.020(3) 0.017(2) 0.020(2)
C98 0.027(2) 0.034(2) 0.024(2) 0.008(2) 0.0118(19) 0.017(2)
O99 0.0286(18) 0.056(2) 0.0233(17) 0.0052(15) 0.0050(14) 0.0260(16)
N100 0.032(2) 0.037(2) 0.0189(19) 0.0068(17) 0.0076(16) 0.0230(18)
C101 0.021(2) 0.037(3) 0.021(2) 0.007(2) 0.0065(17) 0.018(2)
C102 0.025(2) 0.034(2) 0.021(2) 0.0086(19) 0.0059(18) 0.018(2)
C103 0.028(2) 0.028(2) 0.026(2) 0.007(2) 0.0074(19) 0.0158(19)
C104 0.017(2) 0.034(2) 0.022(2) 0.0063(19) 0.0052(17) 0.0165(19)
C105 0.023(2) 0.036(3) 0.026(2) 0.011(2) 0.0064(18) 0.016(2)
C106 0.022(2) 0.032(2) 0.021(2) 0.0061(19) 0.0067(17) 0.0150(19)
C107 0.041(3) 0.033(3) 0.033(3) 0.012(2) 0.014(2) 0.020(2)
C108 0.037(3) 0.030(2) 0.029(3) 0.007(2) 0.009(2) 0.016(2)
C200 0.044(3) 0.062(4) 0.063(4) 0.023(3) 0.020(3) 0.026(3)
Cl21 0.0899(15) 0.0801(14) 0.145(2) 0.0617(14) 0.0484(14) 0.0308(11)
Cl22 0.0778(11) 0.0824(11) 0.0502(9) 0.0221(8) 0.0271(8) 0.0507(9)
Cl23 0.0676(11) 0.0897(13) 0.0462(9) 0.0113(9) 0.0195(8) 0.0293(9)
C300 0.077(5) 0.083(5) 0.062(4) 0.032(4) 0.032(4) 0.040(4)
Cl31 0.129(2) 0.1073(18) 0.0914(17) 0.0204(14) 0.0393(15) 0.0218(15)
Cl32 0.155(2) 0.173(3) 0.127(2) 0.096(2) 0.0804(19) 0.114(2)
Cl33 0.0858(15) 0.1206(18) 0.0956(17) 0.0245(14) 0.0277(12) 0.0480(13)
O401 0.060(3) 0.066(3) 0.063(3) 0.037(2) 0.034(2) 0.038(2)
C402 0.049(4) 0.081(4) 0.057(4) 0.042(4) 0.025(3) 0.035(3)
C403 0.054(4) 0.119(6) 0.058(4) 0.049(4) 0.022(3) 0.034(4)
C404 0.081(5) 0.107(6) 0.108(6) 0.065(5) 0.056(5) 0.068(5)
C405 0.055(4) 0.041(3) 0.053(4) 0.012(3) 0.025(3) 0.024(3)
C406 0.072(4) 0.046(4) 0.083(5) 0.018(3) 0.044(4) 0.023(3)
C407 0.055(4) 0.059(4) 0.081(5) 0.034(4) 0.023(3) 0.030(3)
O501 0.076(3) 0.057(3) 0.074(3) 0.027(2) 0.015(2) 0.022(2)
C502 0.099(6) 0.061(5) 0.093(6) 0.036(4) 0.015(5) 0.032(4)
C503 0.127(7) 0.070(5) 0.079(6) 0.003(5) 0.013(5) 0.037(5)
C504 0.101(6) 0.074(5) 0.102(7) 0.013(5) 0.008(5) 0.053(5)
C505 0.048(4) 0.082(5) 0.083(6) 0.014(4) 0.014(4) 0.014(4)
C506 0.155(9) 0.084(6) 0.132(8) 0.049(6) 0.117(7) 0.037(6)
C507 0.063(5) 0.114(7) 0.215(12) 0.123(8) -0.020(6) 0.012(5)

loop_
_atom_type_symbol
_atom_type_description
_atom_type_scat_dispersion_real
_atom_type_scat_dispersion_imag
_atom_type_scat_source
C C 0.0033 0.0016 'International Tables Vol C Tables 4.2.6.8 and 6.1.1.4'
H H 0.0000 0.0000 'International Tables Vol C Tables 4.2.6.8 and 6.1.1.4'
N N 0.0061 0.0033 'International Tables Vol C Tables 4.2.6.8 and 6.1.1.4'
O O 0.0106 0.0060 'International Tables Vol C Tables 4.2.6.8 and 6.1.1.4'
Cl Cl 0.1484 0.1585 'International Tables Vol C Tables 4.2.6.8 and 6.1.1.4'
Pd Pd -0.9988 1.0072 'International Tables Vol C Tables 4.2.6.8 and 6.1.1.4'

loop_
_geom_angle_atom_site_label_1
_geom_angle_atom_site_label_2
_geom_angle_atom_site_label_3
_geom_angle
N1B Pd N1A 179.02(14)
N1B Pd Cl2 91.11(10)
N1A Pd Cl2 89.82(10)
N1B Pd Cl1 87.51(10)
N1A Pd Cl1 91.57(10)
Cl2 Pd Cl1 178.09(4)
C6A N1A C2A 117.3(4)
C6A N1A Pd 121.4(3)
C2A N1A Pd 121.2(3)
N1A C2A C3A 123.5(4)
N1A C2A H2AA 118.3
C3A C2A H2AA 118.3
C2A C3A C4A 118.3(4)
C2A C3A H3AA 120.8
C4A C3A H3AA 120.8
O7A C4A C3A 125.8(4)
O7A C4A C5A 115.8(4)
C3A C4A C5A 118.5(4)
C6A C5A C4A 119.6(4)
C6A C5A H5AA 120.2
C4A C5A H5AA 120.2
N1A C6A C5A 122.7(4)
N1A C6A H6AA 118.6
C5A C6A H6AA 118.6
C4A O7A C8A 118.3(3)
O7A C8A C9A 106.3(4)
O7A C8A H8AA 110.5
C9A C8A H8AA 110.5
O7A C8A H8AB 110.5
C9A C8A H8AB 110.5
H8AA C8A H8AB 108.7
C10A C9A C14A 119.6(4)
C10A C9A C8A 120.2(4)
C14A C9A C8A 120.2(4)
C9A C10A C11A 121.3(4)
C9A C10A H10A 119.4
C11A C10A H10A 119.4
C10A C11A C12A 117.6(4)
C10A C11A C15A 122.7(4)
C12A C11A C15A 119.7(4)
C13A C12A C11A 122.7(4)
C13A C12A H12A 118.7
C11A C12A H12A 118.7
C12A C13A C14A 117.8(4)
C12A C13A C19A 122.8(4)
C14A C13A C19A 119.3(4)
C9A C14A C13A 121.0(4)
C9A C14A H14A 119.5
C13A C14A H14A 119.5
C18A C15A C17A 107.9(4)
C18A C15A C16A 107.5(5)
C17A C15A C16A 109.9(5)
C18A C15A C11A 113.1(4)
C17A C15A C11A 110.0(4)
C16A C15A C11A 108.4(4)
C15A C16A H16A 109.5
C15A C16A H16B 109.5
H16A C16A H16B 109.5
C15A C16A H16C 109.5
H16A C16A H16C 109.5
H16B C16A H16C 109.5
C15A C17A H17A 109.5
C15A C17A H17B 109.5
H17A C17A H17B 109.5
C15A C17A H17C 109.5
H17A C17A H17C 109.5
H17B C17A H17C 109.5
C15A C18A H18A 109.5
C15A C18A H18B 109.5
H18A C18A H18B 109.5
C15A C18A H18C 109.5
H18A C18A H18C 109.5
H18B C18A H18C 109.5
C20A C19A C22A 108.7(4)
C20A C19A C21A 108.0(4)
C22A C19A C21A 109.5(4)
C20A C19A C13A 112.6(4)
C22A C19A C13A 108.5(4)
C21A C19A C13A 109.4(4)
C19A C20A H20B 109.5
C19A C20A H20C 109.5
H20B C20A H20C 109.5
C19A C20A H20D 109.5
H20B C20A H20D 109.5
H20C C20A H20D 109.5
C19A C21A H21A 109.5
C19A C21A H21B 109.5
H21A C21A H21B 109.5
C19A C21A H21C 109.5
H21A C21A H21C 109.5
H21B C21A H21C 109.5
C19A C22A H22A 109.5
C19A C22A H22B 109.5
H22A C22A H22B 109.5
C19A C22A H22C 109.5
H22A C22A H22C 109.5
H22B C22A H22C 109.5
C6B N1B C2B 118.2(4)
C6B N1B Pd 119.0(3)
C2B N1B Pd 122.5(3)
N1B C2B C3B 122.1(4)
N1B C2B H2BA 118.9
C3B C2B H2BA 118.9
C2B C3B C4B 119.7(4)
C2B C3B H3BA 120.1
C4B C3B H3BA 120.1
O7B C4B C5B 125.4(4)
O7B C4B C3B 116.8(4)
C5B C4B C3B 117.8(4)
C6B C5B C4B 119.2(4)
C6B C5B H5BA 120.4
C4B C5B H5BA 120.4
N1B C6B C5B 122.9(4)
N1B C6B H6BA 118.6
C5B C6B H6BA 118.6
C4B O7B C8B 115.9(3)
O7B C8B C9B 109.2(3)
O7B C8B H8BA 109.8
C9B C8B H8BA 109.8
O7B C8B H8BB 109.8
C9B C8B H8BB 109.8
H8BA C8B H8BB 108.3
C14B C9B C10B 120.6(4)
C14B C9B C8B 118.3(4)
C10B C9B C8B 121.0(4)
C9B C10B C11B 120.3(4)
C9B C10B H10B 119.9
C11B C10B H10B 119.9
C12B C11B C10B 117.8(4)
C12B C11B C15B 119.4(4)
C10B C11B C15B 122.9(4)
C11B C12B C13B 123.4(4)
C11B C12B H12B 118.3
C13B C12B H12B 118.3
C14B C13B C12B 117.0(4)
C14B C13B C19B 122.8(4)
C12B C13B C19B 120.2(4)
C9B C14B C13B 121.0(4)
C9B C14B H14B 119.5
C13B C14B H14B 119.5
C17B C15B C18B 108.3(5)
C17B C15B C16B 109.5(5)
C18B C15B C16B 108.3(5)
C17B C15B C11B 109.1(5)
C18B C15B C11B 111.6(4)
C16B C15B C11B 110.1(4)
C15B C16B H16D 109.5
C15B C16B H16E 109.5
H16D C16B H16E 109.5
C15B C16B H16F 109.5
H16D C16B H16F 109.5
H16E C16B H16F 109.5
C15B C17B H17D 109.5
C15B C17B H17E 109.5
H17D C17B H17E 109.5
C15B C17B H17F 109.5
H17D C17B H17F 109.5
H17E C17B H17F 109.5
C15B C18B H18D 109.5
C15B C18B H18E 109.5
H18D C18B H18E 109.5
C15B C18B H18F 109.5
H18D C18B H18F 109.5
H18E C18B H18F 109.5
C20B C19B C13B 109.8(5)
C20B C19B C22B 108.4(5)
C13B C19B C22B 112.4(4)
C20B C19B C21B 109.4(5)
C13B C19B C21B 108.3(5)
C22B C19B C21B 108.6(5)
C19B C20B H20E 109.5
C19B C20B H20F 109.5
H20E C20B H20F 109.5
C19B C20B H20G 109.5
H20E C20B H20G 109.5
H20F C20B H20G 109.5
C19B C21B H21D 109.5
C19B C21B H21E 109.5
H21D C21B H21E 109.5
C19B C21B H21F 109.5
H21D C21B H21F 109.5
H21E C21B H21F 109.5
C19B C22B H22D 109.5
C19B C22B H22E 109.5
H22D C22B H22E 109.5
C19B C22B H22F 109.5
H22D C22B H22F 109.5
H22E C22B H22F 109.5
C36 C31 C32 111.5(4)
C36 C31 H31A 109.3
C32 C31 H31A 109.3
C36 C31 H31B 109.3
C32 C31 H31B 109.3
H31A C31 H31B 108.0
C33 C32 C31 111.6(4)
C33 C32 H32A 109.3
C31 C32 H32A 109.3
C33 C32 H32B 109.3
C31 C32 H32B 109.3
H32A C32 H32B 108.0
C32 C33 C34 111.9(4)
C32 C33 H33A 109.2
C34 C33 H33A 109.2
C32 C33 H33B 109.2
C34 C33 H33B 109.2
H33A C33 H33B 107.9
C35 C34 C104 113.7(4)
C35 C34 C33 107.1(4)
C104 C34 C33 110.7(3)
C35 C34 C37 109.9(4)
C104 C34 C37 103.9(3)
C33 C34 C37 111.5(4)
C34 C35 C36 114.0(4)
C34 C35 H35A 108.8
C36 C35 H35A 108.8
C34 C35 H35B 108.8
C36 C35 H35B 108.8
H35A C35 H35B 107.6
C31 C36 C35 111.7(4)
C31 C36 H36A 109.3
C35 C36 H36A 109.3
C31 C36 H36B 109.3
C35 C36 H36B 109.3
H36A C36 H36B 108.0
C38 C37 C42 118.2(4)
C38 C37 C34 123.1(4)
C42 C37 C34 118.6(4)
C37 C38 C39 121.9(4)
C37 C38 H38A 119.0
C39 C38 H38A 119.0
C40 C39 C38 118.3(4)
C40 C39 C43 121.0(4)
C38 C39 C43 120.7(4)
C39 C40 C41 122.2(4)
C39 C40 N45 120.7(4)
C41 C40 N45 117.0(4)
C40 C41 C42 117.9(4)
C40 C41 C44 121.3(4)
C42 C41 C44 120.8(4)
C37 C42 C41 121.4(4)
C37 C42 H42A 119.3
C41 C42 H42A 119.3
C39 C43 H43A 109.5
C39 C43 H43B 109.5
H43A C43 H43B 109.5
C39 C43 H43C 109.5
H43A C43 H43C 109.5
H43B C43 H43C 109.5
C41 C44 H44A 109.5
C41 C44 H44B 109.5
H44A C44 H44B 109.5
C41 C44 H44C 109.5
H44A C44 H44C 109.5
H44B C44 H44C 109.5
C46 N45 C40 123.5(4)
C46 N45 H45A 118.3
C40 N45 H45A 118.3
O47 C46 N45 123.8(4)
O47 C46 C48 121.5(4)
N45 C46 C48 114.7(4)
C49 C48 C53 119.9(4)
C49 C48 C46 121.0(4)
C53 C48 C46 119.0(4)
C48 C49 C50 120.1(4)
C48 C49 H49A 119.9
C50 C49 H49A 119.9
C51 C50 C49 119.5(4)
C51 C50 C58 120.1(4)
C49 C50 C58 120.2(4)
C50 C51 C52 121.5(4)
C50 C51 H51A 119.2
C52 C51 H51A 119.2
C51 C52 C53 117.6(4)
C51 C52 C54 121.1(4)
C53 C52 C54 121.2(4)
C48 C53 C52 121.3(4)
C48 C53 H53A 119.4
C52 C53 H53A 119.4
C55 C54 C56 108.2(4)
C55 C54 C52 112.2(3)
C56 C54 C52 110.5(4)
C55 C54 C57 108.8(4)
C56 C54 C57 109.3(4)
C52 C54 C57 107.9(3)
C54 C55 H55A 109.5
C54 C55 H55B 109.5
H55A C55 H55B 109.5
C54 C55 H55C 109.5
H55A C55 H55C 109.5
H55B C55 H55C 109.5
C54 C56 H56A 109.5
C54 C56 H56B 109.5
H56A C56 H56B 109.5
C54 C56 H56C 109.5
H56A C56 H56C 109.5
H56B C56 H56C 109.5
C54 C57 H57A 109.5
C54 C57 H57B 109.5
H57A C57 H57B 109.5
C54 C57 H57C 109.5
H57A C57 H57C 109.5
H57B C57 H57C 109.5
O59 C58 N60 123.0(4)
O59 C58 C50 121.3(4)
N60 C58 C50 115.6(4)
C58 N60 C61 125.7(3)
C58 N60 H60A 117.2
C61 N60 H60A 117.2
C66 C61 C62 121.3(4)
C66 C61 N60 119.3(4)
C62 C61 N60 119.3(4)
C61 C62 C63 117.9(4)
C61 C62 C67 122.1(4)
C63 C62 C67 120.0(4)
C64 C63 C62 122.6(4)
C64 C63 H63A 118.7
C62 C63 H63A 118.7
C65 C64 C63 117.0(4)
C65 C64 C74 121.4(4)
C63 C64 C74 121.4(4)
C64 C65 C66 122.6(4)
C64 C65 H65A 118.7
C66 C65 H65A 118.7
C61 C66 C65 118.5(4)
C61 C66 C68 120.6(4)
C65 C66 C68 120.9(4)
C62 C67 H67A 109.5
C62 C67 H67B 109.5
H67A C67 H67B 109.5
C62 C67 H67C 109.5
H67A C67 H67C 109.5
H67B C67 H67C 109.5
C66 C68 H68A 109.5
C66 C68 H68B 109.5
H68A C68 H68B 109.5
C66 C68 H68C 109.5
H68A C68 H68C 109.5
H68B C68 H68C 109.5
C76 C71 C72 111.0(4)
C76 C71 H71A 109.4
C72 C71 H71A 109.4
C76 C71 H71B 109.4
C72 C71 H71B 109.4
H71A C71 H71B 108.0
C71 C72 C73 112.5(4)
C71 C72 H72A 109.1
C73 C72 H72A 109.1
C71 C72 H72B 109.1
C73 C72 H72B 109.1
H72A C72 H72B 107.8
C72 C73 C74 113.1(4)
C72 C73 H73A 109.0
C74 C73 H73A 109.0
C72 C73 H73B 109.0
C74 C73 H73B 109.0
H73A C73 H73B 107.8
C64 C74 C75 111.9(3)
C64 C74 C73 112.3(3)
C75 C74 C73 106.5(3)
C64 C74 C77 104.6(3)
C75 C74 C77 111.0(3)
C73 C74 C77 110.6(3)
C76 C75 C74 112.9(4)
C76 C75 H75A 109.0
C74 C75 H75A 109.0
C76 C75 H75B 109.0
C74 C75 H75B 109.0
H75A C75 H75B 107.8
C71 C76 C75 111.6(4)
C71 C76 H76A 109.3
C75 C76 H76A 109.3
C71 C76 H76B 109.3
C75 C76 H76B 109.3
H76A C76 H76B 108.0
C82 C77 C78 117.5(4)
C82 C77 C74 121.8(4)
C78 C77 C74 120.4(4)
C79 C78 C77 121.7(4)
C79 C78 H78A 119.1
C77 C78 H78A 119.1
C80 C79 C78 118.6(4)
C80 C79 C83 119.6(4)
C78 C79 C83 121.9(4)
C79 C80 C81 121.5(4)
C79 C80 N85 118.1(4)
C81 C80 N85 120.3(4)
C82 C81 C80 117.5(4)
C82 C81 C84 121.5(4)
C80 C81 C84 121.1(4)
C77 C82 C81 122.9(4)
C77 C82 H82A 118.6
C81 C82 H82A 118.6
C79 C83 H83A 109.5
C79 C83 H83B 109.5
H83A C83 H83B 109.5
C79 C83 H83C 109.5
H83A C83 H83C 109.5
H83B C83 H83C 109.5
C81 C84 H84A 109.5
C81 C84 H84B 109.5
H84A C84 H84B 109.5
C81 C84 H84C 109.5
H84A C84 H84C 109.5
H84B C84 H84C 109.5
C86 N85 C80 124.6(4)
C86 N85 H85A 117.7
C80 N85 H85A 117.7
O87 C86 N85 122.4(4)
O87 C86 C88 122.7(4)
N85 C86 C88 114.9(4)
C89 C88 C93 119.3(4)
C89 C88 C86 121.5(4)
C93 C88 C86 119.2(4)
C88 C89 C90 120.4(4)
C88 C89 H89A 119.8
C90 C89 H89A 119.8
C91 C90 C89 119.3(4)
C91 C90 C98 119.4(4)
C89 C90 C98 121.0(4)
C90 C91 C92 121.6(4)
C90 C91 H91A 119.2
C92 C91 H91A 119.2
C93 C92 C91 117.8(4)
C93 C92 C94 122.4(4)
C91 C92 C94 119.7(4)
C88 C93 C92 121.6(4)
C88 C93 H93A 119.2
C92 C93 H93A 119.2
C92 C94 C95 111.9(3)
C92 C94 C97 110.1(4)
C95 C94 C97 109.1(4)
C92 C94 C96 108.2(4)
C95 C94 C96 109.2(4)
C97 C94 C96 108.3(4)
C94 C95 H95A 109.5
C94 C95 H95B 109.5
H95A C95 H95B 109.5
C94 C95 H95C 109.5
H95A C95 H95C 109.5
H95B C95 H95C 109.5
C94 C96 H96A 109.5
C94 C96 H96B 109.5
H96A C96 H96B 109.5
C94 C96 H96C 109.5
H96A C96 H96C 109.5
H96B C96 H96C 109.5
C94 C97 H97A 109.5
C94 C97 H97B 109.5
H97A C97 H97B 109.5
C94 C97 H97C 109.5
H97A C97 H97C 109.5
H97B C97 H97C 109.5
O99 C98 N100 122.3(4)
O99 C98 C90 121.9(4)
N100 C98 C90 115.7(4)
C98 N100 C101 124.2(4)
C98 N100 H10C 117.9
C101 N100 H10C 117.9
C106 C101 C102 120.8(4)
C106 C101 N100 120.2(4)
C102 C101 N100 118.9(4)
C103 C102 C101 118.5(4)
C103 C102 C107 120.8(4)
C101 C102 C107 120.6(4)
C102 C103 C104 122.5(4)
C102 C103 H10D 118.7
C104 C103 H10D 118.7
C103 C104 C105 117.2(4)
C103 C104 C34 120.3(4)
C105 C104 C34 122.1(4)
C106 C105 C104 122.5(4)
C106 C105 H10E 118.7
C104 C105 H10E 118.7
C101 C106 C105 118.4(4)
C101 C106 C108 122.1(4)
C105 C106 C108 119.5(4)
C102 C107 H10F 109.5
C102 C107 H10G 109.5
H10F C107 H10G 109.5
C102 C107 H10H 109.5
H10F C107 H10H 109.5
H10G C107 H10H 109.5
C106 C108 H10I 109.5
C106 C108 H10J 109.5
H10I C108 H10J 109.5
C106 C108 H10K 109.5
H10I C108 H10K 109.5
H10J C108 H10K 109.5
Cl22 C200 Cl21 110.7(3)
Cl22 C200 Cl23 110.3(3)
Cl21 C200 Cl23 110.2(3)
Cl22 C200 H20A 108.5
Cl21 C200 H20A 108.5
Cl23 C200 H20A 108.5
Cl31 C300 Cl33 110.8(4)
Cl31 C300 Cl32 110.4(4)
Cl33 C300 Cl32 108.7(4)
Cl31 C300 H30A 109.0
Cl33 C300 H30A 109.0
Cl32 C300 H30A 109.0
C405 O401 C402 116.2(4)
O401 C402 C404 106.6(5)
O401 C402 C403 111.5(5)
C404 C402 C403 112.5(6)
O401 C402 H40A 108.7
C404 C402 H40A 108.7
C403 C402 H40A 108.7
C402 C403 H40B 109.5
C402 C403 H40C 109.5
H40B C403 H40C 109.5
C402 C403 H40D 109.5
H40B C403 H40D 109.5
H40C C403 H40D 109.5
C402 C404 H40E 109.5
C402 C404 H40F 109.5
H40E C404 H40F 109.5
C402 C404 H40G 109.5
H40E C404 H40G 109.5
H40F C404 H40G 109.5
O401 C405 C407 112.6(5)
O401 C405 C406 106.2(5)
C407 C405 C406 112.4(5)
O401 C405 H40H 108.5
C407 C405 H40H 108.5
C406 C405 H40H 108.5
C405 C406 H40I 109.5
C405 C406 H40J 109.5
H40I C406 H40J 109.5
C405 C406 H40K 109.5
H40I C406 H40K 109.5
H40J C406 H40K 109.5
C405 C407 H40L 109.5
C405 C407 H40M 109.5
H40L C407 H40M 109.5
C405 C407 H40N 109.5
H40L C407 H40N 109.5
H40M C407 H40N 109.5
C502 O501 C505 116.4(5)
O501 C502 C504 106.6(6)
O501 C502 C503 111.8(6)
C504 C502 C503 109.6(8)
O501 C502 H50A 109.6
C504 C502 H50A 109.6
C503 C502 H50A 109.6
C502 C503 H50B 109.5
C502 C503 H50C 109.5
H50B C503 H50C 109.5
C502 C503 H50D 109.5
H50B C503 H50D 109.5
H50C C503 H50D 109.5
C502 C504 H50E 109.5
C502 C504 H50F 109.5
H50E C504 H50F 109.5
C502 C504 H50G 109.5
H50E C504 H50G 109.5
H50F C504 H50G 109.5
O501 C505 C507 111.2(6)
O501 C505 C506 100.5(6)
C507 C505 C506 111.0(7)
O501 C505 H50H 111.3
C507 C505 H50H 111.3
C506 C505 H50H 111.3
C505 C506 H50I 109.5
C505 C506 H50J 109.5
H50I C506 H50J 109.5
C505 C506 H50K 109.5
H50I C506 H50K 109.5
H50J C506 H50K 109.5
C505 C507 H50L 109.5
C505 C507 H50M 109.5
H50L C507 H50M 109.5
C505 C507 H50N 109.5
H50L C507 H50N 109.5
H50M C507 H50N 109.5

loop_
_geom_bond_atom_site_label_1
_geom_bond_atom_site_label_2
_geom_bond_distance
Pd N1B 2.008(3)
Pd N1A 2.019(3)
Pd Cl2 2.3008(11)
Pd Cl1 2.3203(11)
N1A C6A 1.347(6)
N1A C2A 1.348(5)
C2A C3A 1.374(6)
C2A H2AA 0.9500
C3A C4A 1.385(6)
C3A H3AA 0.9500
C4A O7A 1.341(5)
C4A C5A 1.393(6)
C5A C6A 1.360(6)
C5A H5AA 0.9500
C6A H6AA 0.9500
O7A C8A 1.437(5)
C8A C9A 1.503(6)
C8A H8AA 0.9900
C8A H8AB 0.9900
C9A C10A 1.389(6)
C9A C14A 1.390(6)
C10A C11A 1.392(6)
C10A H10A 0.9500
C11A C12A 1.399(6)
C11A C15A 1.532(6)
C12A C13A 1.391(6)
C12A H12A 0.9500
C13A C14A 1.396(6)
C13A C19A 1.539(6)
C14A H14A 0.9500
C15A C18A 1.518(6)
C15A C17A 1.529(8)
C15A C16A 1.532(8)
C16A H16A 0.9800
C16A H16B 0.9800
C16A H16C 0.9800
C17A H17A 0.9800
C17A H17B 0.9800
C17A H17C 0.9800
C18A H18A 0.9800
C18A H18B 0.9800
C18A H18C 0.9800
C19A C20A 1.525(6)
C19A C22A 1.530(6)
C19A C21A 1.535(6)
C20A H20B 0.9800
C20A H20C 0.9800
C20A H20D 0.9800
C21A H21A 0.9800
C21A H21B 0.9800
C21A H21C 0.9800
C22A H22A 0.9800
C22A H22B 0.9800
C22A H22C 0.9800
N1B C6B 1.343(5)
N1B C2B 1.345(6)
C2B C3B 1.364(6)
C2B H2BA 0.9500
C3B C4B 1.402(6)
C3B H3BA 0.9500
C4B O7B 1.351(5)
C4B C5B 1.383(6)
C5B C6B 1.370(6)
C5B H5BA 0.9500
C6B H6BA 0.9500
O7B C8B 1.449(5)
C8B C9B 1.502(6)
C8B H8BA 0.9900
C8B H8BB 0.9900
C9B C14B 1.386(6)
C9B C10B 1.389(6)
C10B C11B 1.397(6)
C10B H10B 0.9500
C11B C12B 1.391(7)
C11B C15B 1.535(7)
C12B C13B 1.399(7)
C12B H12B 0.9500
C13B C14B 1.396(6)
C13B C19B 1.532(7)
C14B H14B 0.9500
C15B C17B 1.519(8)
C15B C18B 1.532(8)
C15B C16B 1.534(8)
C16B H16D 0.9800
C16B H16E 0.9800
C16B H16F 0.9800
C17B H17D 0.9800
C17B H17E 0.9800
C17B H17F 0.9800
C18B H18D 0.9800
C18B H18E 0.9800
C18B H18F 0.9800
C19B C20B 1.522(8)
C19B C22B 1.533(8)
C19B C21B 1.539(8)
C20B H20E 0.9800
C20B H20F 0.9800
C20B H20G 0.9800
C21B H21D 0.9800
C21B H21E 0.9800
C21B H21F 0.9800
C22B H22D 0.9800
C22B H22E 0.9800
C22B H22F 0.9800
C31 C36 1.508(7)
C31 C32 1.528(7)
C31 H31A 0.9900
C31 H31B 0.9900
C32 C33 1.526(6)
C32 H32A 0.9900
C32 H32B 0.9900
C33 C34 1.550(6)
C33 H33A 0.9900
C33 H33B 0.9900
C34 C35 1.525(6)
C34 C104 1.541(6)
C34 C37 1.551(6)
C35 C36 1.537(6)
C35 H35A 0.9900
C35 H35B 0.9900
C36 H36A 0.9900
C36 H36B 0.9900
C37 C38 1.382(6)
C37 C42 1.393(6)
C38 C39 1.397(6)
C38 H38A 0.9500
C39 C40 1.369(7)
C39 C43 1.506(7)
C40 C41 1.395(7)
C40 N45 1.445(5)
C41 C42 1.397(6)
C41 C44 1.510(6)
C42 H42A 0.9500
C43 H43A 0.9800
C43 H43B 0.9800
C43 H43C 0.9800
C44 H44A 0.9800
C44 H44B 0.9800
C44 H44C 0.9800
N45 C46 1.344(6)
N45 H45A 0.8800
C46 O47 1.221(5)
C46 C48 1.507(6)
C48 C49 1.379(6)
C48 C53 1.390(6)
C49 C50 1.395(6)
C49 H49A 0.9500
C50 C51 1.390(6)
C50 C58 1.500(6)
C51 C52 1.395(6)
C51 H51A 0.9500
C52 C53 1.402(6)
C52 C54 1.541(6)
C53 H53A 0.9500
C54 C55 1.519(6)
C54 C56 1.530(6)
C54 C57 1.542(6)
C55 H55A 0.9800
C55 H55B 0.9800
C55 H55C 0.9800
C56 H56A 0.9800
C56 H56B 0.9800
C56 H56C 0.9800
C57 H57A 0.9800
C57 H57B 0.9800
C57 H57C 0.9800
C58 O59 1.230(5)
C58 N60 1.355(5)
N60 C61 1.437(5)
N60 H60A 0.8800
C61 C66 1.390(6)
C61 C62 1.392(6)
C62 C63 1.402(6)
C62 C67 1.506(6)
C63 C64 1.394(6)
C63 H63A 0.9500
C64 C65 1.387(6)
C64 C74 1.539(5)
C65 C66 1.394(6)
C65 H65A 0.9500
C66 C68 1.503(6)
C67 H67A 0.9800
C67 H67B 0.9800
C67 H67C 0.9800
C68 H68A 0.9800
C68 H68B 0.9800
C68 H68C 0.9800
C71 C76 1.508(7)
C71 C72 1.508(7)
C71 H71A 0.9900
C71 H71B 0.9900
C72 C73 1.530(6)
C72 H72A 0.9900
C72 H72B 0.9900
C73 C74 1.549(6)
C73 H73A 0.9900
C73 H73B 0.9900
C74 C75 1.547(6)
C74 C77 1.551(6)
C75 C76 1.537(6)
C75 H75A 0.9900
C75 H75B 0.9900
C76 H76A 0.9900
C76 H76B 0.9900
C77 C82 1.384(6)
C77 C78 1.396(6)
C78 C79 1.393(6)
C78 H78A 0.9500
C79 C80 1.384(6)
C79 C83 1.507(6)
C80 C81 1.404(6)
C80 N85 1.433(5)
C81 C82 1.390(6)
C81 C84 1.510(6)
C82 H82A 0.9500
C83 H83A 0.9800
C83 H83B 0.9800
C83 H83C 0.9800
C84 H84A 0.9800
C84 H84B 0.9800
C84 H84C 0.9800
N85 C86 1.355(5)
N85 H85A 0.8800
C86 O87 1.220(5)
C86 C88 1.500(6)
C88 C89 1.384(6)
C88 C93 1.391(6)
C89 C90 1.392(6)
C89 H89A 0.9500
C90 C91 1.385(6)
C90 C98 1.487(6)
C91 C92 1.395(6)
C91 H91A 0.9500
C92 C93 1.392(6)
C92 C94 1.532(6)
C93 H93A 0.9500
C94 C95 1.533(6)
C94 C97 1.533(6)
C94 C96 1.549(6)
C95 H95A 0.9800
C95 H95B 0.9800
C95 H95C 0.9800
C96 H96A 0.9800
C96 H96B 0.9800
C96 H96C 0.9800
C97 H97A 0.9800
C97 H97B 0.9800
C97 H97C 0.9800
C98 O99 1.228(5)
C98 N100 1.360(5)
N100 C101 1.424(5)
N100 H10C 0.8800
C101 C106 1.391(6)
C101 C102 1.406(6)
C102 C103 1.384(6)
C102 C107 1.509(6)
C103 C104 1.391(6)
C103 H10D 0.9500
C104 C105 1.393(6)
C105 C106 1.392(6)
C105 H10E 0.9500
C106 C108 1.507(6)
C107 H10F 0.9800
C107 H10G 0.9800
C107 H10H 0.9800
C108 H10I 0.9800
C108 H10J 0.9800
C108 H10K 0.9800
C200 Cl22 1.738(6)
C200 Cl21 1.749(6)
C200 Cl23 1.768(6)
C200 H20A 1.0000
C300 Cl31 1.726(7)
C300 Cl33 1.736(7)
C300 Cl32 1.769(7)
C300 H30A 1.0000
O401 C405 1.418(6)
O401 C402 1.437(6)
C402 C404 1.490(9)
C402 C403 1.534(9)
C402 H40A 1.0000
C403 H40B 0.9800
C403 H40C 0.9800
C403 H40D 0.9800
C404 H40E 0.9800
C404 H40F 0.9800
C404 H40G 0.9800
C405 C407 1.498(8)
C405 C406 1.501(8)
C405 H40H 1.0000
C406 H40I 0.9800
C406 H40J 0.9800
C406 H40K 0.9800
C407 H40L 0.9800
C407 H40M 0.9800
C407 H40N 0.9800
O501 C502 1.450(8)
O501 C505 1.460(8)
C502 C504 1.511(10)
C502 C503 1.514(11)
C502 H50A 1.0000
C503 H50B 0.9800
C503 H50C 0.9800
C503 H50D 0.9800
C504 H50E 0.9800
C504 H50F 0.9800
C504 H50G 0.9800
C505 C507 1.547(11)
C505 C506 1.600(11)
C505 H50H 1.0000
C506 H50I 0.9800
C506 H50J 0.9800
C506 H50K 0.9800
C507 H50L 0.9800
C507 H50M 0.9800
C507 H50N 0.9800

loop_
_geom_hbond_atom_site_label_D
_geom_hbond_atom_site_label_H
_geom_hbond_atom_site_label_A
_geom_hbond_distance_DH
_geom_hbond_distance_HA
_geom_hbond_distance_DA
_geom_hbond_angle_DHA
N45 H45A Cl2 0.88 2.65 3.448(4) 152.1
N60 H60A Cl2 0.88 2.54 3.362(4) 155.1
N85 H85A Cl1 0.88 2.86 3.661(4) 152.5
N100 H10C Cl1 0.88 2.65 3.499(4) 162.7

loop_
_geom_torsion_atom_site_label_1
_geom_torsion_atom_site_label_2
_geom_torsion_atom_site_label_3
_geom_torsion_atom_site_label_4
_geom_torsion
Cl2 Pd N1A C6A -130.0(3)
Cl1 Pd N1A C6A 51.3(3)
Cl2 Pd N1A C2A 53.1(3)
Cl1 Pd N1A C2A -125.6(3)
C6A N1A C2A C3A -2.9(6)
Pd N1A C2A C3A 174.1(3)
N1A C2A C3A C4A 1.7(7)
C2A C3A C4A O7A -178.4(4)
C2A C3A C4A C5A 1.1(6)
O7A C4A C5A C6A 176.9(4)
C3A C4A C5A C6A -2.6(7)
C2A N1A C6A C5A 1.2(7)
Pd N1A C6A C5A -175.8(4)
C4A C5A C6A N1A 1.5(7)
C3A C4A O7A C8A 3.7(6)
C5A C4A O7A C8A -175.8(4)
C4A O7A C8A C9A 177.9(4)
O7A C8A C9A C10A -49.6(6)
O7A C8A C9A C14A 128.8(4)
C14A C9A C10A C11A -1.3(7)
C8A C9A C10A C11A 177.2(4)
C9A C10A C11A C12A 2.0(7)
C9A C10A C11A C15A -175.3(4)
C10A C11A C12A C13A -0.9(7)
C15A C11A C12A C13A 176.5(4)
C11A C12A C13A C14A -0.9(7)
C11A C12A C13A C19A -178.7(4)
C10A C9A C14A C13A -0.6(7)
C8A C9A C14A C13A -179.1(4)
C12A C13A C14A C9A 1.6(7)
C19A C13A C14A C9A 179.6(4)
C10A C11A C15A C18A -3.2(7)
C12A C11A C15A C18A 179.6(4)
C10A C11A C15A C17A -123.9(5)
C12A C11A C15A C17A 58.8(6)
C10A C11A C15A C16A 115.8(5)
C12A C11A C15A C16A -61.4(6)
C12A C13A C19A C20A -2.8(6)
C14A C13A C19A C20A 179.4(4)
C12A C13A C19A C22A 117.6(5)
C14A C13A C19A C22A -60.2(5)
C12A C13A C19A C21A -123.0(5)
C14A C13A C19A C21A 59.2(5)
Cl2 Pd N1B C6B 116.3(3)
Cl1 Pd N1B C6B -65.0(3)
Cl2 Pd N1B C2B -69.2(3)
Cl1 Pd N1B C2B 109.4(3)
C6B N1B C2B C3B 2.0(7)
Pd N1B C2B C3B -172.5(4)
N1B C2B C3B C4B -0.2(7)
C2B C3B C4B O7B 177.1(4)
C2B C3B C4B C5B -2.5(7)
O7B C4B C5B C6B -176.2(4)
C3B C4B C5B C6B 3.4(7)
C2B N1B C6B C5B -1.0(6)
Pd N1B C6B C5B 173.7(3)
C4B C5B C6B N1B -1.7(7)
C5B C4B O7B C8B 6.8(6)
C3B C4B O7B C8B -172.8(4)
C4B O7B C8B C9B 177.8(4)
O7B C8B C9B C14B 131.5(4)
O7B C8B C9B C10B -51.4(5)
C14B C9B C10B C11B -0.6(7)
C8B C9B C10B C11B -177.6(4)
C9B C10B C11B C12B 1.1(7)
C9B C10B C11B C15B 180.0(5)
C10B C11B C12B C13B -0.6(7)
C15B C11B C12B C13B -179.5(5)
C11B C12B C13B C14B -0.4(7)
C11B C12B C13B C19B 179.8(5)
C10B C9B C14B C13B -0.5(7)
C8B C9B C14B C13B 176.6(4)
C12B C13B C14B C9B 1.0(7)
C19B C13B C14B C9B -179.3(4)
C12B C11B C15B C17B -60.0(6)
C10B C11B C15B C17B 121.2(5)
C12B C11B C15B C18B -179.5(5)
C10B C11B C15B C18B 1.6(7)
C12B C11B C15B C16B 60.2(7)
C10B C11B C15B C16B -118.7(5)
C14B C13B C19B C20B -121.9(5)
C12B C13B C19B C20B 57.8(6)
C14B C13B C19B C22B -1.2(7)
C12B C13B C19B C22B 178.5(5)
C14B C13B C19B C21B 118.8(5)
C12B C13B C19B C21B -61.5(6)
C36 C31 C32 C33 -54.0(5)
C31 C32 C33 C34 57.7(5)
C32 C33 C34 C35 -57.0(5)
C32 C33 C34 C104 67.5(5)
C32 C33 C34 C37 -177.3(4)
C104 C34 C35 C36 -66.9(5)
C33 C34 C35 C36 55.8(5)
C37 C34 C35 C36 177.1(4)
C32 C31 C36 C35 51.7(5)
C34 C35 C36 C31 -54.9(5)
C35 C34 C37 C38 -119.2(5)
C104 C34 C37 C38 118.7(5)
C33 C34 C37 C38 -0.6(6)
C35 C34 C37 C42 63.6(5)
C104 C34 C37 C42 -58.4(5)
C33 C34 C37 C42 -177.7(4)
C42 C37 C38 C39 1.1(7)
C34 C37 C38 C39 -176.0(4)
C37 C38 C39 C40 1.5(7)
C37 C38 C39 C43 -179.9(5)
C38 C39 C40 C41 -3.0(7)
C43 C39 C40 C41 178.4(5)
C38 C39 C40 N45 174.5(4)
C43 C39 C40 N45 -4.2(7)
C39 C40 C41 C42 1.9(7)
N45 C40 C41 C42 -175.7(4)
C39 C40 C41 C44 -177.4(4)
N45 C40 C41 C44 5.0(6)
C38 C37 C42 C41 -2.3(7)
C34 C37 C42 C41 174.9(4)
C40 C41 C42 C37 0.9(7)
C44 C41 C42 C37 -179.9(4)
C39 C40 N45 C46 86.2(6)
C41 C40 N45 C46 -96.3(5)
C40 N45 C46 O47 -11.1(8)
C40 N45 C46 C48 167.8(4)
O47 C46 C48 C49 146.7(5)
N45 C46 C48 C49 -32.2(6)
O47 C46 C48 C53 -30.2(7)
N45 C46 C48 C53 151.0(4)
C53 C48 C49 C50 0.2(7)
C46 C48 C49 C50 -176.6(4)
C48 C49 C50 C51 0.0(6)
C48 C49 C50 C58 173.8(4)
C49 C50 C51 C52 -0.8(6)
C58 C50 C51 C52 -174.6(4)
C50 C51 C52 C53 1.3(6)
C50 C51 C52 C54 178.7(4)
C49 C48 C53 C52 0.4(7)
C46 C48 C53 C52 177.3(4)
C51 C52 C53 C48 -1.1(6)
C54 C52 C53 C48 -178.5(4)
C51 C52 C54 C55 170.0(4)
C53 C52 C54 C55 -12.7(6)
C51 C52 C54 C56 49.3(5)
C53 C52 C54 C56 -133.5(4)
C51 C52 C54 C57 -70.1(5)
C53 C52 C54 C57 107.1(4)
C51 C50 C58 O59 25.6(6)
C49 C50 C58 O59 -148.2(4)
C51 C50 C58 N60 -156.0(4)
C49 C50 C58 N60 30.3(6)
O59 C58 N60 C61 12.1(7)
C50 C58 N60 C61 -166.3(4)
C58 N60 C61 C66 -120.3(5)
C58 N60 C61 C62 62.8(6)
C66 C61 C62 C63 -0.2(6)
N60 C61 C62 C63 176.7(4)
C66 C61 C62 C67 -178.9(4)
N60 C61 C62 C67 -2.0(6)
C61 C62 C63 C64 -1.3(6)
C67 C62 C63 C64 177.4(4)
C62 C63 C64 C65 1.0(6)
C62 C63 C64 C74 -173.3(4)
C63 C64 C65 C66 0.7(6)
C74 C64 C65 C66 175.0(4)
C62 C61 C66 C65 1.8(6)
N60 C61 C66 C65 -175.0(4)
C62 C61 C66 C68 -178.2(4)
N60 C61 C66 C68 4.9(6)
C64 C65 C66 C61 -2.1(6)
C64 C65 C66 C68 178.0(4)
C76 C71 C72 C73 53.4(5)
C71 C72 C73 C74 -55.7(5)
C65 C64 C74 C75 33.2(5)
C63 C64 C74 C75 -152.7(4)
C65 C64 C74 C73 152.9(4)
C63 C64 C74 C73 -33.0(5)
C65 C64 C74 C77 -87.1(4)
C63 C64 C74 C77 87.0(4)
C72 C73 C74 C64 -67.8(5)
C72 C73 C74 C75 55.0(5)
C72 C73 C74 C77 175.8(4)
C64 C74 C75 C76 67.0(5)
C73 C74 C75 C76 -56.1(4)
C77 C74 C75 C76 -176.6(4)
C72 C71 C76 C75 -54.0(5)
C74 C75 C76 C71 57.7(5)
C64 C74 C77 C82 -88.6(5)
C75 C74 C77 C82 150.5(4)
C73 C74 C77 C82 32.5(5)
C64 C74 C77 C78 86.4(4)
C75 C74 C77 C78 -34.5(5)
C73 C74 C77 C78 -152.5(4)
C82 C77 C78 C79 5.1(6)
C74 C77 C78 C79 -170.1(4)
C77 C78 C79 C80 -0.8(6)
C77 C78 C79 C83 179.9(4)
C78 C79 C80 C81 -4.0(6)
C83 C79 C80 C81 175.3(4)
C78 C79 C80 N85 172.3(4)
C83 C79 C80 N85 -8.4(6)
C79 C80 C81 C82 4.2(6)
N85 C80 C81 C82 -172.0(4)
C79 C80 C81 C84 -177.0(4)
N85 C80 C81 C84 6.8(6)
C78 C77 C82 C81 -4.9(6)
C74 C77 C82 C81 170.2(4)
C80 C81 C82 C77 0.4(7)
C84 C81 C82 C77 -178.4(4)
C79 C80 N85 C86 101.9(5)
C81 C80 N85 C86 -81.7(6)
C80 N85 C86 O87 3.2(7)
C80 N85 C86 C88 -177.4(4)
O87 C86 C88 C89 160.4(4)
N85 C86 C88 C89 -19.0(6)
O87 C86 C88 C93 -18.4(7)
N85 C86 C88 C93 162.2(4)
C93 C88 C89 C90 1.4(6)
C86 C88 C89 C90 -177.5(4)
C88 C89 C90 C91 0.0(6)
C88 C89 C90 C98 174.3(4)
C89 C90 C91 C92 -2.1(6)
C98 C90 C91 C92 -176.5(4)
C90 C91 C92 C93 2.6(6)
C90 C91 C92 C94 179.3(4)
C89 C88 C93 C92 -0.8(6)
C86 C88 C93 C92 178.1(4)
C91 C92 C93 C88 -1.2(6)
C94 C92 C93 C88 -177.8(4)
C93 C92 C94 C95 -17.1(6)
C91 C92 C94 C95 166.4(4)
C93 C92 C94 C97 -138.6(4)
C91 C92 C94 C97 44.9(5)
C93 C92 C94 C96 103.2(5)
C91 C92 C94 C96 -73.3(5)
C91 C90 C98 O99 25.1(6)
C89 C90 C98 O99 -149.2(4)
C91 C90 C98 N100 -158.1(4)
C89 C90 C98 N100 27.7(6)
O99 C98 N100 C101 15.1(7)
C90 C98 N100 C101 -161.7(4)
C98 N100 C101 C106 58.8(6)
C98 N100 C101 C102 -125.5(5)
C106 C101 C102 C103 1.8(6)
N100 C101 C102 C103 -173.9(4)
C106 C101 C102 C107 -177.6(4)
N100 C101 C102 C107 6.7(6)
C101 C102 C103 C104 -0.9(6)
C107 C102 C103 C104 178.4(4)
C102 C103 C104 C105 -0.8(6)
C102 C103 C104 C34 172.2(4)
C35 C34 C104 C103 168.3(4)
C33 C34 C104 C103 47.6(5)
C37 C34 C104 C103 -72.2(5)
C35 C34 C104 C105 -19.1(5)
C33 C34 C104 C105 -139.8(4)
C37 C34 C104 C105 100.4(4)
C103 C104 C105 C106 1.8(6)
C34 C104 C105 C106 -171.0(4)
C102 C101 C106 C105 -0.8(6)
N100 C101 C106 C105 174.8(4)
C102 C101 C106 C108 180.0(4)
N100 C101 C106 C108 -4.4(6)
C104 C105 C106 C101 -1.0(6)
C104 C105 C106 C108 178.2(4)
C405 O401 C402 C404 157.4(5)
C405 O401 C402 C403 -79.4(6)
C402 O401 C405 C407 -75.0(6)
C402 O401 C405 C406 161.5(5)
C505 O501 C502 C504 -159.5(7)
C505 O501 C502 C503 80.8(9)
C502 O501 C505 C507 -170.6(7)
C502 O501 C505 C506 71.9(7)
